data_7061533
loop_
_publ_author_name
'Xu, Xiao'
'Xia, Ting'
'Chen, Xu-Lang'
'Hao, Xiang'
'Liang, Tongling'
'Li, Huan-Rong'
'Gong, Han-Yuan'

_publ_section_title
;
 Tetrabenzo[b,de,gh,j][1,10]phenanthroline: a nitrogen-doped nanographene
 as a selective metal cation and proton fluorophore
;
_journal_issue 24
_journal_name_full 'New Journal of Chemistry'
_journal_page_first 11835
_journal_page_last 11839
_journal_paper_doi 10.1039/D2NJ01861F
_journal_volume 46
_journal_year 2022
_chemical_formula_sum 'C27 H15 F3 N2 O3 S'
_chemical_formula_weight 504.47
_space_group_crystal_system monoclinic
_space_group_IT_number 14
_space_group_name_Hall '-P 2ybc'
_space_group_name_H-M_alt 'P 1 21/c 1'
_atom_sites_solution_hydrogens geom
_audit_creation_method SHELXL-2018/3
_audit_update_record
;
2021-12-10 deposited with the CCDC.	2022-05-19 downloaded from the CCDC.
;
_cell_angle_alpha 90
_cell_angle_beta 95.584(3)
_cell_angle_gamma 90
_cell_formula_units_Z 4
_cell_length_a 6.8304(3)
_cell_length_b 12.7488(5)
_cell_length_c 24.0214(8)
_cell_measurement_reflns_used 3294
_cell_measurement_temperature 169.99(10)
_cell_measurement_theta_max 62.465
_cell_measurement_theta_min 3.698
_cell_volume 2081.84(14)
_computing_cell_refinement 'CrysAlisPro 1.171.40.67a (Rigaku OD, 2019)'
_computing_data_collection 'CrysAlisPro 1.171.40.67a (Rigaku OD, 2019)'
_computing_data_reduction 'CrysAlisPro 1.171.40.67a (Rigaku OD, 2019)'
_computing_structure_refinement 'SHELXL-2018/3 (Sheldrick, 2018)'
_computing_structure_solution 'SHELXT 2018/2 (Sheldrick, 2018)'
_diffrn_ambient_temperature 169.99(10)
_diffrn_detector_area_resol_mean 10.0000
_diffrn_measured_fraction_theta_full 0.992
_diffrn_measured_fraction_theta_max 0.992
_diffrn_measurement_device_type 'XtaLAB Synergy R, HyPix'
_diffrn_measurement_method '\w scans'
_diffrn_radiation_type CuK\a
_diffrn_radiation_wavelength 1.54184
_diffrn_reflns_av_R_equivalents 0.0445
_diffrn_reflns_av_unetI/netI 0.0477
_diffrn_reflns_Laue_measured_fraction_full 0.992
_diffrn_reflns_Laue_measured_fraction_max 0.992
_diffrn_reflns_limit_h_max 6
_diffrn_reflns_limit_h_min -7
_diffrn_reflns_limit_k_max 14
_diffrn_reflns_limit_k_min -13
_diffrn_reflns_limit_l_max 27
_diffrn_reflns_limit_l_min -23
_diffrn_reflns_number 11393
_diffrn_reflns_point_group_measured_fraction_full 0.992
_diffrn_reflns_point_group_measured_fraction_max 0.992
_diffrn_reflns_theta_full 62.465
_diffrn_reflns_theta_max 62.465
_diffrn_reflns_theta_min 3.698
_exptl_absorpt_coefficient_mu 1.952
_exptl_absorpt_correction_T_max 1.00000
_exptl_absorpt_correction_T_min 0.63923
_exptl_absorpt_correction_type multi-scan
_exptl_crystal_colour red
_exptl_crystal_density_diffrn 1.610
_exptl_crystal_description prism
_exptl_crystal_F_000 1032
_exptl_crystal_size_max 0.060
_exptl_crystal_size_mid 0.030
_exptl_crystal_size_min 0.010
_refine_diff_density_max 0.396
_refine_diff_density_min -0.334
_refine_diff_density_rms 0.054
_refine_ls_extinction_method none
_refine_ls_goodness_of_fit_ref 1.035
_refine_ls_hydrogen_treatment constr
_refine_ls_matrix_type full
_refine_ls_number_parameters 325
_refine_ls_number_reflns 3294
_refine_ls_number_restraints 0
_refine_ls_restrained_S_all 1.035
_refine_ls_R_factor_all 0.0584
_refine_ls_R_factor_gt 0.0476
_refine_ls_shift/su_max 0.000
_refine_ls_shift/su_mean 0.000
_refine_ls_structure_factor_coef Fsqd
_refine_ls_weighting_details 'w=1/[\s^2^(Fo^2^)+(0.0714P)^2^+1.0000P] where P=(Fo^2^+2Fc^2^)/3'
_refine_ls_weighting_scheme calc
_refine_ls_wR_factor_gt 0.1193
_refine_ls_wR_factor_ref 0.1260
_reflns_Friedel_coverage 0.000
_reflns_number_gt 2839
_reflns_number_total 3294
_reflns_threshold_expression 'I > 2\s(I)'
_cod_data_source_file d2nj01861f2.cif
_cod_data_source_block A
_cod_depositor_comments 'Adding full bibliography for 7061532--7061536.cif.'
_cod_original_sg_symbol_H-M 'P 21/c'
_cod_database_code 7061533
_shelx_shelxl_version_number 2018/3
_shelx_space_group_comment
;
The symmetry employed for this shelxl refinement is uniquely defined
by the following loop, which should always be used as a source of
symmetry information in preference to the above space-group names.
They are only intended as comments.
;

loop_
_space_group_symop_operation_xyz
'x, y, z'
'-x, y+1/2, -z+1/2'
'-x, -y, -z'
'x, -y-1/2, z-1/2'

loop_
_atom_site_label
_atom_site_type_symbol
_atom_site_fract_x
_atom_site_fract_y
_atom_site_fract_z
_atom_site_U_iso_or_equiv
_atom_site_adp_type
_atom_site_occupancy
_atom_site_site_symmetry_order
_atom_site_calc_flag
_atom_site_refinement_flags_posn
_atom_site_refinement_flags_adp
_atom_site_refinement_flags_occupancy
_atom_site_disorder_assembly
_atom_site_disorder_group
S1 S 0.65918(10) 0.82185(5) 0.34056(2) 0.0304(2) Uani 1 1 d . . . . .
F1 F 1.0114(3) 0.90618(14) 0.34427(7) 0.0509(5) Uani 1 1 d . . . . .
F2 F 0.8336(3) 0.96553(13) 0.40581(7) 0.0500(5) Uani 1 1 d . . . . .
F3 F 0.7758(3) 1.01375(13) 0.32011(7) 0.0511(5) Uani 1 1 d . . . . .
O1 O 0.7482(3) 0.74581(15) 0.37920(8) 0.0434(5) Uani 1 1 d . . . . .
O2 O 0.6702(4) 0.79658(17) 0.28297(8) 0.0493(6) Uani 1 1 d . . . . .
O3 O 0.4756(3) 0.86365(17) 0.35423(10) 0.0530(6) Uani 1 1 d . . . . .
N1 N 0.7071(3) 0.66544(16) 0.49958(8) 0.0229(5) Uani 1 1 d . . . . .
N2 N 0.7623(3) 0.53482(16) 0.41559(8) 0.0218(4) Uani 1 1 d . . . . .
H2B H 0.750576 0.601654 0.411701 0.026 Uiso 1 1 calc R U . . .
C1 C 0.6825(4) 0.7361(2) 0.54131(10) 0.0235(5) Uani 1 1 d . . . . .
C2 C 0.6613(4) 0.8425(2) 0.52632(11) 0.0281(6) Uani 1 1 d . . . . .
H2A H 0.662226 0.862309 0.489088 0.034 Uiso 1 1 calc R U . . .
C3 C 0.6394(4) 0.9170(2) 0.56623(11) 0.0326(6) Uani 1 1 d . . . . .
H3A H 0.624220 0.987120 0.556132 0.039 Uiso 1 1 calc R U . . .
C4 C 0.6397(4) 0.8871(2) 0.62238(11) 0.0335(6) Uani 1 1 d . . . . .
H4A H 0.625857 0.938237 0.649349 0.040 Uiso 1 1 calc R U . . .
C5 C 0.6601(4) 0.7846(2) 0.63833(10) 0.0291(6) Uani 1 1 d . . . . .
H5A H 0.659187 0.766876 0.675865 0.035 Uiso 1 1 calc R U . . .
C6 C 0.6825(4) 0.7049(2) 0.59846(10) 0.0249(5) Uani 1 1 d . . . . .
C7 C 0.7012(3) 0.5954(2) 0.61166(10) 0.0234(5) Uani 1 1 d . . . . .
C8 C 0.6963(4) 0.5542(2) 0.66615(10) 0.0284(6) Uani 1 1 d . . . . .
H8A H 0.680663 0.599023 0.695940 0.034 Uiso 1 1 calc R U . . .
C9 C 0.7146(4) 0.4487(2) 0.67512(10) 0.0307(6) Uani 1 1 d . . . . .
H9A H 0.709231 0.422845 0.711131 0.037 Uiso 1 1 calc R U . . .
C10 C 0.7411(4) 0.3787(2) 0.63191(10) 0.0281(6) Uani 1 1 d . . . . .
H10A H 0.753378 0.307381 0.639489 0.034 Uiso 1 1 calc R U . . .
C11 C 0.7492(3) 0.41485(19) 0.57751(10) 0.0233(5) Uani 1 1 d . . . . .
C12 C 0.7277(3) 0.5238(2) 0.56774(9) 0.0222(5) Uani 1 1 d . . . . .
C13 C 0.7292(3) 0.56657(19) 0.51255(9) 0.0211(5) Uani 1 1 d . . . . .
C14 C 0.7581(3) 0.4943(2) 0.46652(9) 0.0212(5) Uani 1 1 d . . . . .
C15 C 0.7819(3) 0.38575(19) 0.47548(9) 0.0209(5) Uani 1 1 d . . . . .
C16 C 0.7797(3) 0.34355(19) 0.53068(9) 0.0228(5) Uani 1 1 d . . . . .
C17 C 0.8078(4) 0.2373(2) 0.53757(10) 0.0276(6) Uani 1 1 d . . . . .
H17A H 0.806585 0.208010 0.573000 0.033 Uiso 1 1 calc R U . . .
C18 C 0.8380(4) 0.1727(2) 0.49230(11) 0.0298(6) Uani 1 1 d . . . . .
H18A H 0.858768 0.101264 0.498264 0.036 Uiso 1 1 calc R U . . .
C19 C 0.8378(4) 0.2122(2) 0.43918(10) 0.0266(6) Uani 1 1 d . . . . .
H19A H 0.856748 0.167515 0.409591 0.032 Uiso 1 1 calc R U . . .
C20 C 0.8093(3) 0.3191(2) 0.42934(10) 0.0232(5) Uani 1 1 d . . . . .
C21 C 0.8048(3) 0.3661(2) 0.37417(10) 0.0245(5) Uani 1 1 d . . . . .
C22 C 0.8190(4) 0.3070(2) 0.32499(10) 0.0303(6) Uani 1 1 d . . . . .
H22A H 0.831781 0.234484 0.327308 0.036 Uiso 1 1 calc R U . . .
C23 C 0.8142(4) 0.3551(2) 0.27406(11) 0.0353(7) Uani 1 1 d . . . . .
H23A H 0.823081 0.315119 0.242028 0.042 Uiso 1 1 calc R U . . .
C24 C 0.7960(4) 0.4640(2) 0.26982(10) 0.0337(6) Uani 1 1 d . . . . .
H24A H 0.793813 0.495904 0.234940 0.040 Uiso 1 1 calc R U . . .
C25 C 0.7814(4) 0.5243(2) 0.31617(10) 0.0282(6) Uani 1 1 d . . . . .
H25A H 0.769635 0.596826 0.313120 0.034 Uiso 1 1 calc R U . . .
C26 C 0.7844(3) 0.47507(19) 0.36864(9) 0.0228(5) Uani 1 1 d . . . . .
C27 C 0.8289(4) 0.9317(2) 0.35324(11) 0.0342(7) Uani 1 1 d . . . . .

loop_
_atom_site_aniso_label
_atom_site_aniso_U_11
_atom_site_aniso_U_22
_atom_site_aniso_U_33
_atom_site_aniso_U_23
_atom_site_aniso_U_13
_atom_site_aniso_U_12
S1 0.0448(4) 0.0214(4) 0.0261(3) 0.0020(2) 0.0082(3) 0.0008(3)
F1 0.0436(11) 0.0534(12) 0.0583(11) 0.0057(9) 0.0182(8) -0.0012(8)
F2 0.0781(13) 0.0367(10) 0.0369(9) -0.0095(7) 0.0141(8) -0.0130(9)
F3 0.0728(13) 0.0289(10) 0.0522(10) 0.0186(8) 0.0100(9) -0.0027(8)
O1 0.0723(15) 0.0241(11) 0.0329(10) 0.0059(8) 0.0012(9) -0.0011(9)
O2 0.0792(16) 0.0435(13) 0.0247(10) 0.0008(8) 0.0032(10) 0.0004(11)
O3 0.0464(13) 0.0376(13) 0.0781(16) -0.0039(11) 0.0219(11) -0.0020(10)
N1 0.0242(11) 0.0209(12) 0.0245(10) 0.0004(8) 0.0070(8) 0.0006(8)
N2 0.0241(11) 0.0205(11) 0.0216(10) 0.0008(8) 0.0065(8) 0.0002(8)
C1 0.0199(13) 0.0257(14) 0.0256(12) -0.0046(10) 0.0062(9) -0.0013(10)
C2 0.0305(14) 0.0231(14) 0.0321(13) -0.0009(10) 0.0099(11) -0.0009(10)
C3 0.0356(16) 0.0234(15) 0.0399(15) -0.0031(11) 0.0093(12) -0.0006(11)
C4 0.0345(16) 0.0310(16) 0.0355(14) -0.0124(12) 0.0065(11) 0.0009(12)
C5 0.0302(15) 0.0313(16) 0.0263(13) -0.0065(11) 0.0046(11) -0.0005(11)
C6 0.0205(13) 0.0287(15) 0.0262(12) -0.0038(10) 0.0058(10) -0.0041(10)
C7 0.0190(13) 0.0294(14) 0.0223(12) -0.0014(10) 0.0037(9) -0.0037(10)
C8 0.0283(14) 0.0365(16) 0.0211(12) -0.0020(11) 0.0065(10) -0.0004(11)
C9 0.0346(15) 0.0373(17) 0.0210(12) 0.0024(11) 0.0062(10) -0.0025(12)
C10 0.0319(14) 0.0280(14) 0.0247(12) 0.0039(10) 0.0048(10) -0.0011(11)
C11 0.0209(13) 0.0253(14) 0.0238(12) -0.0007(10) 0.0037(9) -0.0016(10)
C12 0.0185(13) 0.0269(14) 0.0218(12) -0.0006(10) 0.0039(9) -0.0029(10)
C13 0.0182(13) 0.0246(14) 0.0213(11) -0.0020(9) 0.0048(9) -0.0013(10)
C14 0.0165(12) 0.0254(14) 0.0218(12) -0.0005(9) 0.0025(9) -0.0040(9)
C15 0.0179(12) 0.0202(13) 0.0251(12) -0.0004(9) 0.0041(9) -0.0027(9)
C16 0.0197(12) 0.0264(14) 0.0222(12) 0.0006(10) 0.0013(9) -0.0034(10)
C17 0.0301(15) 0.0252(15) 0.0276(12) 0.0043(10) 0.0043(10) -0.0030(11)
C18 0.0324(15) 0.0223(14) 0.0352(14) 0.0020(11) 0.0058(11) 0.0002(11)
C19 0.0285(14) 0.0213(14) 0.0307(13) -0.0046(10) 0.0066(10) -0.0007(10)
C20 0.0195(13) 0.0250(14) 0.0252(12) -0.0036(10) 0.0027(9) -0.0029(10)
C21 0.0223(13) 0.0265(14) 0.0252(12) -0.0023(10) 0.0044(10) -0.0017(10)
C22 0.0387(16) 0.0253(15) 0.0274(13) -0.0056(10) 0.0060(11) -0.0025(11)
C23 0.0441(17) 0.0393(17) 0.0231(13) -0.0079(11) 0.0057(11) -0.0004(13)
C24 0.0422(16) 0.0382(17) 0.0213(12) 0.0015(11) 0.0063(11) 0.0041(13)
C25 0.0325(15) 0.0265(14) 0.0260(13) 0.0009(10) 0.0049(10) 0.0016(11)
C26 0.0215(13) 0.0267(14) 0.0204(11) -0.0023(10) 0.0035(9) -0.0002(10)
C27 0.0451(18) 0.0293(16) 0.0300(14) 0.0055(11) 0.0127(12) 0.0031(12)

loop_
_atom_type_symbol
_atom_type_description
_atom_type_scat_dispersion_real
_atom_type_scat_dispersion_imag
_atom_type_scat_source
C C 0.0181 0.0091 'International Tables Vol C Tables 4.2.6.8 and 6.1.1.4'
H H 0.0000 0.0000 'International Tables Vol C Tables 4.2.6.8 and 6.1.1.4'
N N 0.0311 0.0180 'International Tables Vol C Tables 4.2.6.8 and 6.1.1.4'
S S 0.3331 0.5567 'International Tables Vol C Tables 4.2.6.8 and 6.1.1.4'
F F 0.0727 0.0534 'International Tables Vol C Tables 4.2.6.8 and 6.1.1.4'
O O 0.0492 0.0322 'International Tables Vol C Tables 4.2.6.8 and 6.1.1.4'

loop_
_geom_angle_atom_site_label_1
_geom_angle_atom_site_label_2
_geom_angle_atom_site_label_3
_geom_angle
_geom_angle_site_symmetry_1
_geom_angle_site_symmetry_3
_geom_angle_publ_flag
O2 S1 O3 115.87(15) . . ?
O2 S1 O1 114.49(12) . . ?
O3 S1 O1 115.40(13) . . ?
O2 S1 C27 104.00(12) . . ?
O3 S1 C27 103.45(13) . . ?
O1 S1 C27 100.85(13) . . ?
C13 N1 C1 118.7(2) . . ?
C14 N2 C26 123.4(2) . . ?
C14 N2 H2B 118.3 . . ?
C26 N2 H2B 118.3 . . ?
N1 C1 C2 117.6(2) . . ?
N1 C1 C6 122.0(2) . . ?
C2 C1 C6 120.3(2) . . ?
C3 C2 C1 120.3(2) . . ?
C3 C2 H2A 119.8 . . ?
C1 C2 H2A 119.8 . . ?
C2 C3 C4 119.8(3) . . ?
C2 C3 H3A 120.1 . . ?
C4 C3 H3A 120.1 . . ?
C5 C4 C3 121.3(2) . . ?
C5 C4 H4A 119.3 . . ?
C3 C4 H4A 119.3 . . ?
C4 C5 C6 120.8(2) . . ?
C4 C5 H5A 119.6 . . ?
C6 C5 H5A 119.6 . . ?
C5 C6 C1 117.4(2) . . ?
C5 C6 C7 124.2(2) . . ?
C1 C6 C7 118.4(2) . . ?
C8 C7 C12 117.8(2) . . ?
C8 C7 C6 123.8(2) . . ?
C12 C7 C6 118.4(2) . . ?
C9 C8 C7 120.1(2) . . ?
C9 C8 H8A 120.0 . . ?
C7 C8 H8A 120.0 . . ?
C8 C9 C10 122.0(2) . . ?
C8 C9 H9A 119.0 . . ?
C10 C9 H9A 119.0 . . ?
C11 C10 C9 120.5(2) . . ?
C11 C10 H10A 119.8 . . ?
C9 C10 H10A 119.8 . . ?
C10 C11 C12 117.9(2) . . ?
C10 C11 C16 122.2(2) . . ?
C12 C11 C16 119.9(2) . . ?
C11 C12 C7 121.8(2) . . ?
C11 C12 C13 121.1(2) . . ?
C7 C12 C13 117.1(2) . . ?
N1 C13 C12 125.3(2) . . ?
N1 C13 C14 116.6(2) . . ?
C12 C13 C14 118.1(2) . . ?
N2 C14 C15 120.7(2) . . ?
N2 C14 C13 117.8(2) . . ?
C15 C14 C13 121.6(2) . . ?
C14 C15 C20 119.3(2) . . ?
C14 C15 C16 120.0(2) . . ?
C20 C15 C16 120.7(2) . . ?
C17 C16 C15 117.9(2) . . ?
C17 C16 C11 122.9(2) . . ?
C15 C16 C11 119.3(2) . . ?
C16 C17 C18 121.1(2) . . ?
C16 C17 H17A 119.4 . . ?
C18 C17 H17A 119.4 . . ?
C19 C18 C17 121.4(2) . . ?
C19 C18 H18A 119.3 . . ?
C17 C18 H18A 119.3 . . ?
C18 C19 C20 120.3(2) . . ?
C18 C19 H19A 119.8 . . ?
C20 C19 H19A 119.8 . . ?
C19 C20 C15 118.6(2) . . ?
C19 C20 C21 123.2(2) . . ?
C15 C20 C21 118.2(2) . . ?
C26 C21 C22 117.6(2) . . ?
C26 C21 C20 119.2(2) . . ?
C22 C21 C20 123.2(2) . . ?
C23 C22 C21 120.8(3) . . ?
C23 C22 H22A 119.6 . . ?
C21 C22 H22A 119.6 . . ?
C22 C23 C24 120.4(2) . . ?
C22 C23 H23A 119.8 . . ?
C24 C23 H23A 119.8 . . ?
C25 C24 C23 120.9(2) . . ?
C25 C24 H24A 119.6 . . ?
C23 C24 H24A 119.6 . . ?
C24 C25 C26 118.9(2) . . ?
C24 C25 H25A 120.5 . . ?
C26 C25 H25A 120.5 . . ?
N2 C26 C21 119.2(2) . . ?
N2 C26 C25 119.5(2) . . ?
C21 C26 C25 121.3(2) . . ?
F1 C27 F2 107.3(2) . . ?
F1 C27 F3 107.4(2) . . ?
F2 C27 F3 106.9(2) . . ?
F1 C27 S1 112.10(19) . . ?
F2 C27 S1 111.31(17) . . ?
F3 C27 S1 111.6(2) . . ?

loop_
_geom_bond_atom_site_label_1
_geom_bond_atom_site_label_2
_geom_bond_distance
_geom_bond_site_symmetry_2
_geom_bond_publ_flag
S1 O2 1.430(2) . ?
S1 O3 1.430(2) . ?
S1 O1 1.436(2) . ?
S1 C27 1.825(3) . ?
F1 C27 1.326(3) . ?
F2 C27 1.332(3) . ?
F3 C27 1.343(3) . ?
N1 C13 1.304(3) . ?
N1 C1 1.370(3) . ?
N2 C14 1.331(3) . ?
N2 C26 1.381(3) . ?
N2 H2B 0.8600 . ?
C1 C2 1.407(4) . ?
C1 C6 1.430(3) . ?
C2 C3 1.367(4) . ?
C2 H2A 0.9300 . ?
C3 C4 1.401(4) . ?
C3 H3A 0.9300 . ?
C4 C5 1.366(4) . ?
C4 H4A 0.9300 . ?
C5 C6 1.415(4) . ?
C5 H5A 0.9300 . ?
C6 C7 1.435(4) . ?
C7 C8 1.414(3) . ?
C7 C12 1.420(3) . ?
C8 C9 1.365(4) . ?
C8 H8A 0.9300 . ?
C9 C10 1.394(4) . ?
C9 H9A 0.9300 . ?
C10 C11 1.392(3) . ?
C10 H10A 0.9300 . ?
C11 C12 1.414(4) . ?
C11 C16 1.477(3) . ?
C12 C13 1.434(3) . ?
C13 C14 1.467(3) . ?
C14 C15 1.408(4) . ?
C15 C20 1.423(3) . ?
C15 C16 1.432(3) . ?
C16 C17 1.376(4) . ?
C17 C18 1.396(4) . ?
C17 H17A 0.9300 . ?
C18 C19 1.372(4) . ?
C18 H18A 0.9300 . ?
C19 C20 1.394(4) . ?
C19 H19A 0.9300 . ?
C20 C21 1.452(3) . ?
C21 C26 1.402(4) . ?
C21 C22 1.412(3) . ?
C22 C23 1.366(4) . ?
C22 H22A 0.9300 . ?
C23 C24 1.397(4) . ?
C23 H23A 0.9300 . ?
C24 C25 1.364(4) . ?
C24 H24A 0.9300 . ?
C25 C26 1.407(3) . ?
C25 H25A 0.9300 . ?

loop_
_geom_torsion_atom_site_label_1
_geom_torsion_atom_site_label_2
_geom_torsion_atom_site_label_3
_geom_torsion_atom_site_label_4
_geom_torsion
_geom_torsion_site_symmetry_1
_geom_torsion_site_symmetry_2
_geom_torsion_site_symmetry_3
_geom_torsion_site_symmetry_4
_geom_torsion_publ_flag
C13 N1 C1 C2 179.3(2) . . . . ?
C13 N1 C1 C6 0.7(3) . . . . ?
N1 C1 C2 C3 -179.0(2) . . . . ?
C6 C1 C2 C3 -0.4(4) . . . . ?
C1 C2 C3 C4 0.6(4) . . . . ?
C2 C3 C4 C5 -0.5(4) . . . . ?
C3 C4 C5 C6 0.3(4) . . . . ?
C4 C5 C6 C1 -0.1(4) . . . . ?
C4 C5 C6 C7 -178.8(2) . . . . ?
N1 C1 C6 C5 178.7(2) . . . . ?
C2 C1 C6 C5 0.2(3) . . . . ?
N1 C1 C6 C7 -2.5(3) . . . . ?
C2 C1 C6 C7 178.9(2) . . . . ?
C5 C6 C7 C8 1.0(4) . . . . ?
C1 C6 C7 C8 -177.7(2) . . . . ?
C5 C6 C7 C12 -178.5(2) . . . . ?
C1 C6 C7 C12 2.8(3) . . . . ?
C12 C7 C8 C9 -0.7(4) . . . . ?
C6 C7 C8 C9 179.8(2) . . . . ?
C7 C8 C9 C10 0.9(4) . . . . ?
C8 C9 C10 C11 -0.2(4) . . . . ?
C9 C10 C11 C12 -0.7(4) . . . . ?
C9 C10 C11 C16 179.2(2) . . . . ?
C10 C11 C12 C7 0.8(4) . . . . ?
C16 C11 C12 C7 -179.0(2) . . . . ?
C10 C11 C12 C13 -178.3(2) . . . . ?
C16 C11 C12 C13 1.8(3) . . . . ?
C8 C7 C12 C11 -0.1(3) . . . . ?
C6 C7 C12 C11 179.3(2) . . . . ?
C8 C7 C12 C13 179.0(2) . . . . ?
C6 C7 C12 C13 -1.5(3) . . . . ?
C1 N1 C13 C12 0.8(4) . . . . ?
C1 N1 C13 C14 -179.1(2) . . . . ?
C11 C12 C13 N1 178.8(2) . . . . ?
C7 C12 C13 N1 -0.4(4) . . . . ?
C11 C12 C13 C14 -1.3(3) . . . . ?
C7 C12 C13 C14 179.5(2) . . . . ?
C26 N2 C14 C15 1.7(3) . . . . ?
C26 N2 C14 C13 -178.6(2) . . . . ?
N1 C13 C14 N2 0.9(3) . . . . ?
C12 C13 C14 N2 -179.0(2) . . . . ?
N1 C13 C14 C15 -179.4(2) . . . . ?
C12 C13 C14 C15 0.7(3) . . . . ?
N2 C14 C15 C20 -0.4(3) . . . . ?
C13 C14 C15 C20 179.9(2) . . . . ?
N2 C14 C15 C16 179.2(2) . . . . ?
C13 C14 C15 C16 -0.5(3) . . . . ?
C14 C15 C16 C17 -178.6(2) . . . . ?
C20 C15 C16 C17 1.0(3) . . . . ?
C14 C15 C16 C11 1.0(3) . . . . ?
C20 C15 C16 C11 -179.5(2) . . . . ?
C10 C11 C16 C17 -1.9(4) . . . . ?
C12 C11 C16 C17 177.9(2) . . . . ?
C10 C11 C16 C15 178.5(2) . . . . ?
C12 C11 C16 C15 -1.6(3) . . . . ?
C15 C16 C17 C18 0.2(4) . . . . ?
C11 C16 C17 C18 -179.4(2) . . . . ?
C16 C17 C18 C19 -1.1(4) . . . . ?
C17 C18 C19 C20 0.7(4) . . . . ?
C18 C19 C20 C15 0.4(4) . . . . ?
C18 C19 C20 C21 -179.2(2) . . . . ?
C14 C15 C20 C19 178.3(2) . . . . ?
C16 C15 C20 C19 -1.2(3) . . . . ?
C14 C15 C20 C21 -2.1(3) . . . . ?
C16 C15 C20 C21 178.3(2) . . . . ?
C19 C20 C21 C26 -177.0(2) . . . . ?
C15 C20 C21 C26 3.4(3) . . . . ?
C19 C20 C21 C22 3.3(4) . . . . ?
C15 C20 C21 C22 -176.3(2) . . . . ?
C26 C21 C22 C23 0.4(4) . . . . ?
C20 C21 C22 C23 -179.9(2) . . . . ?
C21 C22 C23 C24 0.3(4) . . . . ?
C22 C23 C24 C25 -0.4(4) . . . . ?
C23 C24 C25 C26 -0.2(4) . . . . ?
C14 N2 C26 C21 -0.3(3) . . . . ?
C14 N2 C26 C25 178.2(2) . . . . ?
C22 C21 C26 N2 177.5(2) . . . . ?
C20 C21 C26 N2 -2.2(3) . . . . ?
C22 C21 C26 C25 -1.0(4) . . . . ?
C20 C21 C26 C25 179.3(2) . . . . ?
C24 C25 C26 N2 -177.6(2) . . . . ?
C24 C25 C26 C21 0.9(4) . . . . ?
O2 S1 C27 F1 -60.5(2) . . . . ?
O3 S1 C27 F1 178.03(19) . . . . ?
O1 S1 C27 F1 58.4(2) . . . . ?
O2 S1 C27 F2 179.3(2) . . . . ?
O3 S1 C27 F2 57.9(2) . . . . ?
O1 S1 C27 F2 -61.8(2) . . . . ?
O2 S1 C27 F3 60.0(2) . . . . ?
O3 S1 C27 F3 -61.5(2) . . . . ?
O1 S1 C27 F3 178.88(17) . . . . ?
